data_2001487
loop_
_publ_author_name
'Wu, L.'
'Pressprich, M.'
'Coppens, P.'
'DeMarco, M. J.'

_publ_section_title
;
 A new tetranuclear iron(III) complex with an [Fe~4~O~2~] core:
 synthesis, structure and M\"ossbauer studies of
 [Fe~4~(\m~3~-O)~2~(\m-O~2~CCH~3~)~6~Cl~2~(3-Mepy)~4~].CH~3~C=N (3-Mepy
 = 3-methylpyridine)
;
_journal_issue 7
_journal_name_full 'Acta Crystallographica Section C'
_journal_page_first 1255
_journal_page_last 1258
_journal_paper_doi 10.1107/S0108270193002100
_journal_volume 49
_journal_year 1993
_chemical_formula_sum 'C36 H46 Cl2 Fe4 N4 O14'
_chemical_formula_weight 1053.1
_space_group_IT_number 2
_space_group_name_Hall '-P 1'
_space_group_name_H-M_alt 'P -1'
_symmetry_cell_setting triclinic
_symmetry_space_group_name_Hall '-P 1'
_symmetry_space_group_name_H-M 'P -1'
_cell_angle_alpha 75.55(2)
_cell_angle_beta 81.020(10)
_cell_angle_gamma 78.92(2)
_cell_formula_units_Z 2
_cell_length_a 11.236(2)
_cell_length_b 11.709(3)
_cell_length_c 19.897(4)
_cell_volume 2471.5(10)
_diffrn_radiation_type Mo
_diffrn_radiation_wavelength 0.71073
_exptl_absorpt_coefficient_mu 1.32
_exptl_crystal_density_diffrn 1.415
_exptl_crystal_F_000 1080
_cod_data_source_file cr1024.cif
_cod_data_source_block cr1024_structure_1_of_1
_cod_original_cell_volume 2471.0(10)
_cod_database_code 2001487

loop_
_space_group_symop_id
_space_group_symop_operation_xyz
1 x,y,z
2 -x,-y,-z

loop_
_atom_site_label
_atom_site_fract_x
_atom_site_fract_y
_atom_site_fract_z
Fe(1) -.26642(5) .37538(5) .28476(3)
Fe(2) .18939(5) .11913(5) .15050(3)
Fe(3) .02670(5) .21693(5) .28633(3)
Fe(4) -.12255(4) .18585(5) .18790(3)
Cl(1) -.36420(10) .27310(10) .38737(7)
Cl(2) .20660(10) -.08590(10) .15744(7)
O(A) -.1445(2) .2496(2) .27000(10)
O(B) .0460(2) .1401(2) .20950(10)
O(1) -.1675(2) .4473(2) .33520(10)
O(2) -.0061(2) .3076(3) .36390(10)
O(3) .2024(2) .1649(3) .3121(2)
O(4) .3027(3) .0820(3) .2267(2)
O(5) .1108(2) .1628(2) .05960(10)
O(6) -.0785(2) .1270(2) .09850(10)
O(7) -.3008(2) .2183(3) .1695(2)
O(8) -.3941(2) .3499(3) .2305(2)
O(9) .0854(2) .3661(2) .22320(10)
O(10) .2039(2) .2980(2) .1353(2)
O(11) -.2063(3) .4806(3) .18940(10)
O(12) -.1102(3) .3514(2) .12470(10)
N(1) -.4000(3) .5428(3) .2919(2)
N(2) .3649(3) .1213(3) .0815(2)
N(3) -.0050(3) .0538(3) .3618(2)
N(4) -.1649(3) .0115(3) .2428(2)
C(1) -.0773(4) .4017(4) .3689(3)
C(2) -.0558(5) .4660(5) .4206(3)
C(3) .2960(4) .1129(4) .2827(2)
C(4) .4099(4) .0836(5) .3179(3)
C(5) .0057(3) .1511(3) .0508(2)
C(6) -.0224(4) .1681(5) -.0224(2)
C(7) -.3884(3) .2931(4) .1849(2)
C(8) -.4971(4) .3174(5) .1465(3)
C(9) .1542(3) .3777(4) .1664(2)
C(10) .1820(5) .5004(4) .1344(3)
C(11) -.1518(3) .4546(4) .1345(2)
C(12) -.1381(7) .5532(5) .0725(3)
C(13) -.4488(4) .6116(4) .2370(2)
C(14) -.5380(5) .7088(5) .2400(3)
C(15) -.5760(5) .7376(5) .3024(3)
C(16) -.5252(5) .6685(4) .3618(3)
C(17) -.4387(4) .5728(4) .3531(2)
C(18) -.5639(7) .6950(6) .4312(3)
C(19) .3766(4) .2028(4) .0221(2)
C(20) .4856(5) .2113(5) -.0185(3)
C(21) .5864(4) .1362(5) .0018(3)
C(22) .5791(4) .0489(4) .0641(3)
C(23) .4660(4) .0457(4) .1009(2)
C(24) .6879(4) -.0340(5) .0899(3)
C(25) .0556(4) -.0518(4) .3534(3)
C(26) .0336(6) -.1550(5) .3992(4)
C(27) -.0572(6) -.1507(5) .4556(3)
C(28) -.1216(5) -.0443(6) .4629(3)
C(29) -.0912(4) .0569(4) .4157(3)
C(30) -.2193(8) -.0380(10) .5145(4)
C(31) -.2502(4) -.0010(4) .2972(3)
C(32) -.2790(4) -.1111(5) .3313(3)
C(33) -.2170(5) -.2118(4) .3097(3)
C(34) -.1268(4) -.1996(4) .2538(3)
C(35) -.1058(4) -.0857(4) .2221(2)
C(36) -.0547(7) -.3020(5) .2293(4)
C(37) .3095(8) .4112(8) .3401(5)
C(38) .2943(9) .4005(8) .4092(5)
N(5) .2840(10) .3820(10) .4713(6)

loop_
_geom_angle_atom_site_label_1
_geom_angle_atom_site_label_2
_geom_angle_atom_site_label_3
_geom_angle
Cl(1) Fe(1) O(A) 96.90(10)
Cl(1) Fe(1) O(1) 93.70(10)
Cl(1) Fe(1) O(8) 99.80(10)
Cl(1) Fe(1) O(11) 171.00(10)
Cl(1) Fe(1) N(1) 90.20(10)
O(A) Fe(1) O(1) 95.70(10)
O(A) Fe(1) O(8) 99.60(10)
O(A) Fe(1) O(11) 90.40(10)
O(A) Fe(1) N(1) 172.70(10)
O(1) Fe(1) O(8) 163.80(10)
O(1) Fe(1) O(11) 90.80(10)
O(4) Fe(2) O(10) 88.10(10)
O(4) Fe(2) N(2) 82.20(10)
O(5) Fe(2) O(10) 88.00(10)
O(5) Fe(2) N(2) 85.10(10)
O(10) Fe(2) N(2) 80.80(10)
O(A) Fe(3) O(B) 83.00(10)
O(A) Fe(3) O(2) 92.70(10)
O(A) Fe(3) O(3) 173.30(10)
O(A) Fe(3) O(9) 100.30(10)
O(B) Fe(3) O(2) 175.10(10)
O(B) Fe(3) O(3) 97.40(10)
O(1) Fe(1) N(1) 82.30(10)
O(8) Fe(1) O(11) 83.80(10)
O(8) Fe(1) N(1) 81.90(10)
O(11) Fe(1) N(1) 82.60(10)
Cl(2) Fe(2) O(B) 99.00(10)
Cl(2) Fe(2) O(4) 89.40(10)
Cl(2) Fe(2) O(5) 92.30(10)
Cl(2) Fe(2) O(10) 170.20(10)
Cl(2) Fe(2) N(2) 89.5(2)
O(B) Fe(2) O(4) 95.50(10)
O(B) Fe(2) O(5) 96.70(10)
O(B) Fe(2) O(10) 90.60(10)
O(B) Fe(2) N(2) 171.20(10)
O(4) Fe(2) O(5) 167.20(10)
Fe(1) O(A) Fe(3) 130.50(10)
Fe(1) O(A) Fe(4) 123.00(10)
Fe(3) O(A) Fe(4) 96.80(10)
O(B) Fe(3) O(9) 92.00(10)
O(2) Fe(3) O(3) 87.10(10)
O(2) Fe(3) O(9) 86.50(10)
O(3) Fe(3) O(9) 86.60(10)
O(A) Fe(4) O(B) 83.00(10)
O(A) Fe(4) O(6) 172.60(10)
O(A) Fe(4) O(7) 97.90(10)
O(A) Fe(4) O(12) 91.10(10)
O(B) Fe(4) O(6) 91.30(10)
O(B) Fe(4) O(7) 174.90(10)
O(B) Fe(4) O(12) 98.80(10)
O(6) Fe(4) O(7) 88.30(10)
O(6) Fe(4) O(12) 85.10(10)
O(7) Fe(4) O(12) 86.30(10)
Fe(2) O(B) Fe(3) 124.30(10)
Fe(2) O(B) Fe(4) 129.80(10)
Fe(3) O(B) Fe(4) 96.80(10)

loop_
_geom_bond_atom_site_label_1
_geom_bond_atom_site_label_2
_geom_bond_distance
Fe(1) Cl(1) 2.3230(10)
Fe(1) O(A) 1.8560(10)
Fe(1) O(1) 2.020(2)
Fe(1) O(8) 2.031(2)
Fe(1) O(11) 2.081(2)
Fe(1) N(1) 2.249(2)
Fe(2) Cl(2) 2.3420(10)
Fe(2) O(B) 1.8540(10)
Fe(2) O(4) 2.042(2)
Fe(2) O(5) 2.043(2)
Fe(2) O(10) 2.075(2)
Fe(3) Fe(4) 2.8970(10)
Fe(2) N(2) 2.220(2)
Fe(3) O(A) 1.9500(10)
Fe(3) O(B) 1.9240(10)
Fe(3) O(2) 2.033(2)
Fe(3) O(3) 2.056(2)
Fe(3) O(9) 2.038(2)
Fe(4) O(A) 1.9240(10)
Fe(4) O(B) 1.9510(10)
Fe(4) O(6) 2.023(2)
Fe(4) O(7) 2.039(2)
Fe(4) O(12) 2.047(2)
